data_7052984
loop_
_publ_author_name
'Guillet, Gary L.'
'Hyatt, I. F. Dempsey'
'Hillesheim, Patrick C.'
'Abboud, Khalil A.'
'Scott, Michael J.'

_publ_section_title
;
 1,2,4-Triazine-picolinamide functionalized, nonadentate chelates for the
 segregation of lanthanides(iii) and actinides(iii) in biphasic systems
;
_journal_issue 1
_journal_name_full 'New Journal of Chemistry'
_journal_page_first 119
_journal_paper_doi 10.1039/c2nj40586e
_journal_volume 37
_journal_year 2013
_chemical_formula_moiety 'C105 H69 N21 Yb1, 3(CO3F3S), 3(CH4O1), 1(H2O)'
_chemical_formula_sum 'C111 H83 F9 N21 O13 S3 Yb'
_chemical_formula_weight 2359.20
_space_group_IT_number 2
_symmetry_cell_setting triclinic
_symmetry_space_group_name_Hall '-P 1'
_symmetry_space_group_name_H-M 'P -1'
_atom_sites_solution_hydrogens geom
_atom_sites_solution_primary direct
_atom_sites_solution_secondary difmap
_audit_creation_method SHELXL-97
_audit_update_record
;
2012-09-24 # Formatted by publCIF
;
_cell_angle_alpha 88.0360(10)
_cell_angle_beta 89.2040(10)
_cell_angle_gamma 82.5580(10)
_cell_formula_units_Z 2
_cell_length_a 13.6476(9)
_cell_length_b 16.3938(10)
_cell_length_c 23.0054(14)
_cell_measurement_reflns_used 9936
_cell_measurement_temperature 100(2)
_cell_measurement_theta_max 28.0
_cell_measurement_theta_min 2.0
_cell_volume 5100.5(6)
_computing_cell_refinement 'Bruker APEX2'
_computing_data_collection 'Bruker APEX2 (Bruker, 2008)'
_computing_data_reduction 'Bruker SAINT (Bruker, 2008)'
_computing_molecular_graphics 'Bruker SHELXTL'
_computing_publication_material 'Bruker SHELXTL'
_computing_structure_refinement 'Bruker SHELXTL'
_computing_structure_solution 'Bruker SHELXTL (Bruker, 2008)'
_diffrn_ambient_temperature 100(2)
_diffrn_measured_fraction_theta_full 0.999
_diffrn_measured_fraction_theta_max 0.999
_diffrn_measurement_device_type 'Bruker APEX-II DUO'
_diffrn_measurement_method '\w scans'
_diffrn_radiation_monochromator graphite
_diffrn_radiation_source 'fine-focus sealed tube'
_diffrn_radiation_type MoK\a
_diffrn_radiation_wavelength 0.71073
_diffrn_reflns_av_R_equivalents 0.0340
_diffrn_reflns_av_sigmaI/netI 0.0406
_diffrn_reflns_limit_h_max 17
_diffrn_reflns_limit_h_min -17
_diffrn_reflns_limit_k_max 21
_diffrn_reflns_limit_k_min -21
_diffrn_reflns_limit_l_max 29
_diffrn_reflns_limit_l_min -29
_diffrn_reflns_number 66581
_diffrn_reflns_theta_full 27.50
_diffrn_reflns_theta_max 27.50
_diffrn_reflns_theta_min 1.50
_diffrn_standards_interval_count 0
_diffrn_standards_interval_time 0
_diffrn_standards_number 0
_exptl_absorpt_coefficient_mu 1.071
_exptl_absorpt_correction_T_max 0.8859
_exptl_absorpt_correction_T_min 0.7824
_exptl_absorpt_correction_type numerical
_exptl_absorpt_process_details 'based on measured indexed crystal faces, Bruker SHELXTL v6.14 (Bruker 2008)'
_exptl_crystal_colour blocks
_exptl_crystal_density_diffrn 1.530
_exptl_crystal_density_method 'not measured'
_exptl_crystal_description colorless
_exptl_crystal_F_000 2398
_exptl_crystal_size_max 0.24
_exptl_crystal_size_mid 0.21
_exptl_crystal_size_min 0.12
_refine_diff_density_max 1.904
_refine_diff_density_min -1.056
_refine_diff_density_rms 0.085
_refine_ls_extinction_method none
_refine_ls_goodness_of_fit_ref 1.044
_refine_ls_hydrogen_treatment constr
_refine_ls_matrix_type full
_refine_ls_number_parameters 1451
_refine_ls_number_reflns 23419
_refine_ls_number_restraints 13
_refine_ls_restrained_S_all 1.050
_refine_ls_R_factor_all 0.0407
_refine_ls_R_factor_gt 0.0324
_refine_ls_shift/su_max 0.005
_refine_ls_shift/su_mean 0.000
_refine_ls_structure_factor_coef Fsqd
_refine_ls_weighting_details 'calc w=1/[\s^2^(Fo^2^)+(0.0496P)^2^+1.7613P] where P=(Fo^2^+2Fc^2^)/3'
_refine_ls_weighting_scheme calc
_refine_ls_wR_factor_gt 0.0833
_refine_ls_wR_factor_ref 0.0863
_reflns_number_gt 20270
_reflns_number_total 23419
_reflns_threshold_expression >2sigma(I)
_cod_data_source_file c2nj40586e.txt
_cod_data_source_block yb12
_cod_original_sg_symbol_H-M P-1
_cod_database_code 7052984

loop_
_symmetry_equiv_pos_as_xyz
'x, y, z'
'-x, -y, -z'

loop_
_atom_site_label
_atom_site_type_symbol
_atom_site_fract_x
_atom_site_fract_y
_atom_site_fract_z
_atom_site_U_iso_or_equiv
_atom_site_adp_type
_atom_site_occupancy
_atom_site_symmetry_multiplicity
_atom_site_calc_flag
_atom_site_refinement_flags
_atom_site_disorder_assembly
_atom_site_disorder_group
Yb1 Yb 0.260965(8) 1.097572(6) 0.267119(4) 0.01196(4) Uani 1 1 d . . .
N1 N 0.27488(15) 1.08499(12) 0.16045(8) 0.0132(4) Uani 1 1 d . . .
N2 N 0.37718(15) 1.18417(12) 0.21877(9) 0.0145(4) Uani 1 1 d . . .
N3 N 0.43181(15) 1.22963(12) 0.24985(9) 0.0157(4) Uani 1 1 d . . .
N4 N 0.44962(16) 1.22782(13) 0.13076(9) 0.0171(4) Uani 1 1 d . . .
N5 N 0.16980(15) 0.98933(12) 0.22536(8) 0.0136(4) Uani 1 1 d . . .
N6 N 0.11195(15) 0.93349(12) 0.14083(9) 0.0149(4) Uani 1 1 d . . .
N7 N 0.13162(15) 0.93228(12) 0.25892(9) 0.0151(4) Uani 1 1 d . . .
N8 N 0.09413(15) 1.11012(12) 0.30997(8) 0.0135(4) Uani 1 1 d . . .
N9 N 0.24103(16) 1.00188(12) 0.34917(9) 0.0165(4) Uani 1 1 d . . .
N10 N 0.31097(17) 0.93695(13) 0.35747(9) 0.0193(5) Uani 1 1 d . . .
N11 N 0.13479(17) 0.94547(13) 0.41736(9) 0.0174(4) Uani 1 1 d . . .
N12 N 0.14195(15) 1.20519(12) 0.22103(8) 0.0136(4) Uani 1 1 d . . .
N13 N 0.16863(16) 1.25007(12) 0.17468(8) 0.0149(4) Uani 1 1 d . . .
N14 N -0.01667(16) 1.28310(12) 0.22375(9) 0.0150(4) Uani 1 1 d . . .
N15 N 0.40602(15) 1.09492(12) 0.32914(8) 0.0144(4) Uani 1 1 d . . .
N16 N 0.39586(16) 0.98444(12) 0.24678(8) 0.0147(4) Uani 1 1 d . . .
N17 N 0.39381(16) 0.93341(12) 0.20242(9) 0.0160(4) Uani 1 1 d . . .
N18 N 0.54418(16) 0.90798(13) 0.28127(9) 0.0180(4) Uani 1 1 d . . .
N19 N 0.25319(15) 1.21425(12) 0.33409(8) 0.0149(4) Uani 1 1 d . . .
N20 N 0.17351(16) 1.27158(12) 0.33783(9) 0.0157(4) Uani 1 1 d . . .
N21 N 0.33722(16) 1.28335(13) 0.40312(9) 0.0175(4) Uani 1 1 d . . .
C1 C 0.22064(18) 1.03749(15) 0.13165(10) 0.0154(5) Uani 1 1 d . . .
C2 C 0.2178(2) 1.03639(17) 0.07140(11) 0.0236(6) Uani 1 1 d . . .
H2A H 0.1771 1.0028 0.0525 0.028 Uiso 1 1 calc R . .
C3 C 0.2754(2) 1.08523(19) 0.03965(12) 0.0303(7) Uani 1 1 d . . .
H3A H 0.2747 1.0861 -0.0017 0.036 Uiso 1 1 calc R . .
C4 C 0.3343(2) 1.13287(18) 0.06832(11) 0.0252(6) Uani 1 1 d . . .
H4A H 0.3761 1.1656 0.0473 0.030 Uiso 1 1 calc R . .
C5 C 0.33098(19) 1.13179(15) 0.12864(10) 0.0160(5) Uani 1 1 d . . .
C6 C 0.38989(18) 1.18378(15) 0.16154(10) 0.0152(5) Uani 1 1 d . . .
C7 C 0.50231(18) 1.27410(15) 0.16058(11) 0.0168(5) Uani 1 1 d . . .
C8 C 0.49504(19) 1.27277(15) 0.22255(11) 0.0168(5) Uani 1 1 d . . .
C9 C 0.16455(18) 0.98353(14) 0.16800(10) 0.0146(5) Uani 1 1 d . . .
C10 C 0.06522(18) 0.88201(15) 0.17330(10) 0.0153(5) Uani 1 1 d . . .
C11 C 0.08430(18) 0.87624(15) 0.23449(11) 0.0154(5) Uani 1 1 d . . .
C12 C 0.5608(2) 1.32706(16) 0.12386(11) 0.0192(5) Uani 1 1 d . . .
C13 C 0.6497(2) 1.29457(18) 0.09843(11) 0.0231(6) Uani 1 1 d . . .
H13A H 0.6785 1.2402 0.1086 0.028 Uiso 1 1 calc R . .
C14 C 0.6960(2) 1.3418(2) 0.05824(12) 0.0289(6) Uani 1 1 d . . .
H14A H 0.7578 1.3205 0.0417 0.035 Uiso 1 1 calc R . .
C15 C 0.6521(3) 1.4201(2) 0.04214(13) 0.0346(7) Uani 1 1 d . . .
H15A H 0.6823 1.4512 0.0130 0.042 Uiso 1 1 calc R . .
C16 C 0.5652(3) 1.45311(19) 0.06791(14) 0.0339(7) Uani 1 1 d . . .
H16A H 0.5367 1.5075 0.0575 0.041 Uiso 1 1 calc R . .
C17 C 0.5187(2) 1.40670(17) 0.10947(13) 0.0270(6) Uani 1 1 d . . .
H17A H 0.4589 1.4294 0.1277 0.032 Uiso 1 1 calc R . .
C18 C 0.5527(2) 1.32005(16) 0.26040(11) 0.0191(5) Uani 1 1 d . . .
C19 C 0.6537(2) 1.32031(17) 0.25268(11) 0.0223(6) Uani 1 1 d . . .
H19A H 0.6875 1.2899 0.2224 0.027 Uiso 1 1 calc R . .
C20 C 0.7056(2) 1.36511(18) 0.28926(11) 0.0262(6) Uani 1 1 d . . .
H20A H 0.7748 1.3652 0.2840 0.031 Uiso 1 1 calc R . .
C21 C 0.6561(2) 1.40940(17) 0.33332(12) 0.0266(6) Uani 1 1 d . . .
H21A H 0.6913 1.4405 0.3580 0.032 Uiso 1 1 calc R . .
C22 C 0.5555(2) 1.40852(17) 0.34161(12) 0.0260(6) Uani 1 1 d . . .
H22A H 0.5219 1.4387 0.3721 0.031 Uiso 1 1 calc R . .
C23 C 0.5036(2) 1.36376(16) 0.30553(11) 0.0221(6) Uani 1 1 d . . .
H23A H 0.4347 1.3628 0.3115 0.027 Uiso 1 1 calc R . .
C24 C -0.00603(19) 0.83861(15) 0.14287(11) 0.0168(5) Uani 1 1 d . . .
C25 C 0.0047(2) 0.82923(16) 0.08284(11) 0.0212(5) Uani 1 1 d . . .
H25A H 0.0603 0.8468 0.0631 0.025 Uiso 1 1 calc R . .
C26 C -0.0645(2) 0.79468(17) 0.05181(12) 0.0251(6) Uani 1 1 d . . .
H26A H -0.0560 0.7879 0.0111 0.030 Uiso 1 1 calc R . .
C27 C -0.1461(2) 0.77006(17) 0.08022(13) 0.0253(6) Uani 1 1 d . . .
H27A H -0.1942 0.7469 0.0589 0.030 Uiso 1 1 calc R . .
C28 C -0.1581(2) 0.77901(16) 0.13974(12) 0.0228(6) Uani 1 1 d . . .
H28A H -0.2144 0.7619 0.1590 0.027 Uiso 1 1 calc R . .
C29 C -0.08844(19) 0.81273(15) 0.17112(11) 0.0192(5) Uani 1 1 d . . .
H29A H -0.0966 0.8183 0.2119 0.023 Uiso 1 1 calc R . .
C30 C 0.05979(19) 0.80830(15) 0.27423(11) 0.0169(5) Uani 1 1 d . . .
C31 C 0.0868(2) 0.72709(16) 0.25855(12) 0.0216(5) Uani 1 1 d . . .
H31A H 0.1163 0.7158 0.2216 0.026 Uiso 1 1 calc R . .
C32 C 0.0707(2) 0.66261(17) 0.29671(13) 0.0262(6) Uani 1 1 d . . .
H32A H 0.0900 0.6072 0.2862 0.031 Uiso 1 1 calc R . .
C33 C 0.0261(2) 0.67973(18) 0.35035(12) 0.0271(6) Uani 1 1 d . . .
H33A H 0.0151 0.6358 0.3766 0.032 Uiso 1 1 calc R . .
C34 C -0.0024(2) 0.76022(18) 0.36577(12) 0.0257(6) Uani 1 1 d . . .
H34A H -0.0341 0.7713 0.4022 0.031 Uiso 1 1 calc R . .
C35 C 0.0151(2) 0.82487(16) 0.32816(11) 0.0210(5) Uani 1 1 d . . .
H35A H -0.0032 0.8802 0.3391 0.025 Uiso 1 1 calc R . .
C36 C 0.07074(19) 1.05868(14) 0.35347(10) 0.0151(5) Uani 1 1 d . . .
C37 C -0.0246(2) 1.05705(15) 0.37443(11) 0.0197(5) Uani 1 1 d . . .
H37A H -0.0379 1.0206 0.4057 0.024 Uiso 1 1 calc R . .
C38 C -0.0999(2) 1.10985(16) 0.34857(11) 0.0221(6) Uani 1 1 d . . .
H38A H -0.1665 1.1087 0.3609 0.026 Uiso 1 1 calc R . .
C39 C -0.0777(2) 1.16446(15) 0.30459(11) 0.0190(5) Uani 1 1 d . . .
H39A H -0.1284 1.2019 0.2868 0.023 Uiso 1 1 calc R . .
C40 C 0.02011(19) 1.16321(14) 0.28713(10) 0.0146(5) Uani 1 1 d . . .
C41 C 0.15328(19) 0.99902(15) 0.37507(10) 0.0154(5) Uani 1 1 d . . .
C42 C 0.2919(2) 0.87593(16) 0.39359(11) 0.0213(5) Uani 1 1 d . . .
C43 C 0.2064(2) 0.88469(15) 0.42975(11) 0.0185(5) Uani 1 1 d . . .
C44 C 0.04947(18) 1.21989(14) 0.24083(10) 0.0134(5) Uani 1 1 d . . .
C45 C 0.01115(18) 1.33181(15) 0.18094(10) 0.0148(5) Uani 1 1 d . . .
C46 C 0.10389(18) 1.31056(15) 0.15270(10) 0.0148(5) Uani 1 1 d . . .
C47 C 0.3608(2) 0.79824(18) 0.38821(12) 0.0280(6) Uani 1 1 d . . .
C48 C 0.4615(3) 0.7950(2) 0.39462(14) 0.0379(8) Uani 1 1 d . . .
H48A H 0.4900 0.8424 0.4048 0.045 Uiso 1 1 calc R . .
C49 C 0.5221(3) 0.7185(2) 0.38560(14) 0.0404(8) Uani 1 1 d . . .
H49A H 0.5914 0.7138 0.3912 0.048 Uiso 1 1 calc R . .
C50 C 0.4799(3) 0.6528(2) 0.36899(14) 0.0421(9) Uani 1 1 d . . .
H50A H 0.5215 0.6029 0.3622 0.051 Uiso 1 1 calc R . .
C51 C 0.3803(3) 0.6548(2) 0.36156(14) 0.0387(8) Uani 1 1 d . . .
H51A H 0.3530 0.6077 0.3496 0.046 Uiso 1 1 calc R . .
C52 C 0.1907(2) 0.83050(15) 0.48035(11) 0.0220(6) Uani 1 1 d . . .
C53 C 0.2706(2) 0.79195(16) 0.51283(11) 0.0248(6) Uani 1 1 d . . .
H53A H 0.3363 0.7996 0.5021 0.030 Uiso 1 1 calc R . .
C54 C 0.2527(3) 0.74209(16) 0.56124(12) 0.0317(7) Uani 1 1 d . . .
H54A H 0.3063 0.7172 0.5843 0.038 Uiso 1 1 calc R . .
C55 C 0.1579(3) 0.72890(17) 0.57573(12) 0.0339(8) Uani 1 1 d . . .
H55A H 0.1468 0.6927 0.6076 0.041 Uiso 1 1 calc R . .
C56 C 0.0782(3) 0.76812(18) 0.54412(12) 0.0327(7) Uani 1 1 d . . .
H56A H 0.0128 0.7592 0.5546 0.039 Uiso 1 1 calc R . .
C57 C 0.0947(2) 0.82033(17) 0.49722(11) 0.0257(6) Uani 1 1 d . . .
H57A H 0.0403 0.8491 0.4766 0.031 Uiso 1 1 calc R . .
C58 C 0.13607(19) 1.34972(15) 0.09812(10) 0.0160(5) Uani 1 1 d . . .
C59 C 0.2348(2) 1.36072(15) 0.09027(11) 0.0199(5) Uani 1 1 d . . .
H59A H 0.2806 1.3453 0.1207 0.024 Uiso 1 1 calc R . .
C60 C 0.2667(2) 1.39415(17) 0.03817(12) 0.0240(6) Uani 1 1 d . . .
H60A H 0.3344 1.4008 0.0327 0.029 Uiso 1 1 calc R . .
C61 C 0.1994(2) 1.41781(17) -0.00577(11) 0.0259(6) Uani 1 1 d . . .
H61A H 0.2209 1.4417 -0.0411 0.031 Uiso 1 1 calc R . .
C62 C 0.1011(2) 1.40684(16) 0.00162(11) 0.0236(6) Uani 1 1 d . . .
H62A H 0.0556 1.4228 -0.0288 0.028 Uiso 1 1 calc R . .
C63 C 0.0686(2) 1.37278(15) 0.05320(11) 0.0188(5) Uani 1 1 d . . .
H63A H 0.0012 1.3651 0.0581 0.023 Uiso 1 1 calc R . .
C64 C -0.05659(19) 1.40787(15) 0.16842(10) 0.0164(5) Uani 1 1 d . . .
C65 C -0.0203(2) 1.48314(16) 0.16077(11) 0.0200(5) Uani 1 1 d . . .
H65A H 0.0489 1.4853 0.1599 0.024 Uiso 1 1 calc R . .
C66 C -0.0858(2) 1.55515(16) 0.15449(11) 0.0237(6) Uani 1 1 d . . .
H66A H -0.0615 1.6068 0.1500 0.028 Uiso 1 1 calc R . .
C67 C -0.1863(2) 1.55153(17) 0.15476(11) 0.0240(6) Uani 1 1 d . . .
H67A H -0.2308 1.6008 0.1502 0.029 Uiso 1 1 calc R . .
C68 C -0.2228(2) 1.47663(17) 0.16156(11) 0.0230(6) Uani 1 1 d . . .
H68A H -0.2921 1.4747 0.1615 0.028 Uiso 1 1 calc R . .
C69 C -0.1580(2) 1.40462(16) 0.16843(11) 0.0195(5) Uani 1 1 d . . .
H69A H -0.1827 1.3532 0.1731 0.023 Uiso 1 1 calc R . .
C70 C 0.41273(19) 1.15376(15) 0.36745(11) 0.0178(5) Uani 1 1 d . . .
C71 C 0.4942(2) 1.15457(18) 0.40283(13) 0.0296(7) Uani 1 1 d . . .
H71A H 0.4964 1.1973 0.4295 0.036 Uiso 1 1 calc R . .
C72 C 0.5719(2) 1.0920(2) 0.39852(15) 0.0398(9) Uani 1 1 d . . .
H72A H 0.6283 1.0908 0.4225 0.048 Uiso 1 1 calc R . .
C73 C 0.5666(2) 1.03132(19) 0.35896(14) 0.0321(7) Uani 1 1 d . . .
H73A H 0.6192 0.9878 0.3550 0.039 Uiso 1 1 calc R . .
C74 C 0.48284(19) 1.03519(15) 0.32508(11) 0.0184(5) Uani 1 1 d . . .
C75 C 0.47451(19) 0.97316(15) 0.28144(10) 0.0155(5) Uani 1 1 d . . .
C76 C 0.53772(19) 0.85263(15) 0.24134(10) 0.0163(5) Uani 1 1 d . . .
C77 C 0.46534(19) 0.87081(15) 0.19708(11) 0.0162(5) Uani 1 1 d . . .
C78 C 0.32899(19) 1.22019(15) 0.36889(10) 0.0151(5) Uani 1 1 d . . .
C79 C 0.17454(19) 1.33357(15) 0.37368(10) 0.0155(5) Uani 1 1 d . . .
C80 C 0.26196(19) 1.34271(15) 0.40515(10) 0.0155(5) Uani 1 1 d . . .
C81 C 0.6042(2) 0.77427(15) 0.24923(10) 0.0183(5) Uani 1 1 d . . .
C82 C 0.6948(2) 0.77537(17) 0.27640(11) 0.0219(6) Uani 1 1 d . . .
H82A H 0.7156 0.8263 0.2860 0.026 Uiso 1 1 calc R . .
C83 C 0.7545(2) 0.70232(18) 0.28936(12) 0.0268(6) Uani 1 1 d . . .
H83A H 0.8168 0.7032 0.3070 0.032 Uiso 1 1 calc R . .
C84 C 0.7235(2) 0.62801(17) 0.27662(12) 0.0269(6) Uani 1 1 d . . .
H84A H 0.7642 0.5779 0.2860 0.032 Uiso 1 1 calc R . .
C85 C 0.6328(2) 0.62630(17) 0.25009(12) 0.0255(6) Uani 1 1 d . . .
H85A H 0.6115 0.5751 0.2418 0.031 Uiso 1 1 calc R . .
C86 C 0.5736(2) 0.69922(16) 0.23577(11) 0.0209(5) Uani 1 1 d . . .
H86A H 0.5123 0.6981 0.2169 0.025 Uiso 1 1 calc R . .
C87 C 0.4649(2) 0.82492(16) 0.14264(11) 0.0196(5) Uani 1 1 d . . .
C88 C 0.3768(2) 0.8068(2) 0.11979(14) 0.0340(7) Uani 1 1 d . . .
H88A H 0.3160 0.8233 0.1392 0.041 Uiso 1 1 calc R . .
C89 C 0.3781(3) 0.7646(2) 0.06844(16) 0.0471(10) Uani 1 1 d . . .
H89A H 0.3178 0.7523 0.0528 0.057 Uiso 1 1 calc R . .
C90 C 0.4668(3) 0.7402(2) 0.03983(14) 0.0408(8) Uani 1 1 d . . .
H90A H 0.4673 0.7112 0.0048 0.049 Uiso 1 1 calc R . .
C91 C 0.5539(2) 0.75831(18) 0.06236(12) 0.0287(6) Uani 1 1 d . . .
H91A H 0.6145 0.7416 0.0428 0.034 Uiso 1 1 calc R . .
C92 C 0.5538(2) 0.80065(16) 0.11341(11) 0.0220(6) Uani 1 1 d . . .
H92A H 0.6142 0.8132 0.1286 0.026 Uiso 1 1 calc R . .
C93 C 0.27797(19) 1.41471(15) 0.43942(11) 0.0177(5) Uani 1 1 d . . .
C94 C 0.3473(2) 1.40241(17) 0.48382(12) 0.0272(6) Uani 1 1 d . . .
H94A H 0.3794 1.3486 0.4926 0.033 Uiso 1 1 calc R . .
C95 C 0.3697(3) 1.46801(19) 0.51515(13) 0.0349(7) Uani 1 1 d . . .
H95A H 0.4173 1.4592 0.5452 0.042 Uiso 1 1 calc R . .
C96 C 0.3229(2) 1.54642(18) 0.50263(13) 0.0301(7) Uani 1 1 d . . .
H96A H 0.3385 1.5915 0.5241 0.036 Uiso 1 1 calc R . .
C97 C 0.2537(2) 1.55941(16) 0.45921(12) 0.0236(6) Uani 1 1 d . . .
H97A H 0.2209 1.6133 0.4513 0.028 Uiso 1 1 calc R . .
C98 C 0.2317(2) 1.49433(16) 0.42702(11) 0.0195(5) Uani 1 1 d . . .
H98A H 0.1850 1.5039 0.3965 0.023 Uiso 1 1 calc R . .
C99 C 0.08024(19) 1.38909(15) 0.37698(11) 0.0169(5) Uani 1 1 d . . .
C100 C 0.0356(2) 1.40832(16) 0.43065(11) 0.0207(5) Uani 1 1 d . . .
H10A H 0.0663 1.3863 0.4656 0.025 Uiso 1 1 calc R . .
C101 C -0.0537(2) 1.45965(17) 0.43302(13) 0.0245(6) Uani 1 1 d . . .
H10B H -0.0838 1.4729 0.4696 0.029 Uiso 1 1 calc R . .
C102 C -0.0987(2) 1.49149(17) 0.38210(13) 0.0256(6) Uani 1 1 d . . .
H10C H -0.1599 1.5264 0.3838 0.031 Uiso 1 1 calc R . .
C103 C -0.0549(2) 1.47267(17) 0.32870(13) 0.0248(6) Uani 1 1 d . . .
H10D H -0.0859 1.4948 0.2939 0.030 Uiso 1 1 calc R . .
C104 C 0.0344(2) 1.42138(16) 0.32611(11) 0.0198(5) Uani 1 1 d . . .
H10E H 0.0642 1.4083 0.2895 0.024 Uiso 1 1 calc R . .
C105 C 0.3210(3) 0.72755(18) 0.37206(13) 0.0336(7) Uani 1 1 d . . .
H10F H 0.2514 0.7300 0.3683 0.040 Uiso 1 1 calc R . .
O900 O 0.7368(2) 0.07328(17) 0.24122(13) 0.0553(7) Uani 1 1 d . . .
H900 H 0.7585 0.0997 0.2130 0.083 Uiso 1 1 calc R . .
C900 C 0.7950(3) -0.0059(2) 0.24763(19) 0.0517(10) Uani 1 1 d . . .
H90B H 0.8639 -0.0011 0.2370 0.078 Uiso 1 1 calc R . .
H90C H 0.7693 -0.0447 0.2221 0.078 Uiso 1 1 calc R . .
H90D H 0.7917 -0.0260 0.2881 0.078 Uiso 1 1 calc R . .
O700 O 0.1234(2) 0.64369(17) 0.13088(12) 0.0593(8) Uani 1 1 d . . .
H700 H 0.1419 0.6044 0.1542 0.089 Uiso 1 1 calc R . .
O800 O 0.5676(2) 0.0547(2) 0.18277(14) 0.0656(9) Uani 1 1 d . . .
H800 H 0.6171 0.0661 0.2005 0.098 Uiso 1 1 calc R . .
C800 C 0.5944(3) 0.0347(2) 0.1262(2) 0.0563(11) Uani 1 1 d . . .
H80A H 0.6156 0.0828 0.1056 0.084 Uiso 1 1 calc R . .
H80B H 0.5377 0.0177 0.1063 0.084 Uiso 1 1 calc R . .
H80C H 0.6489 -0.0105 0.1267 0.084 Uiso 1 1 calc R . .
C700 C 0.1502(3) 0.6210(3) 0.07401(17) 0.0566(11) Uani 1 1 d . . .
H70A H 0.1212 0.6639 0.0464 0.085 Uiso 1 1 calc R . .
H70B H 0.1258 0.5689 0.0660 0.085 Uiso 1 1 calc R . .
H70C H 0.2223 0.6143 0.0699 0.085 Uiso 1 1 calc R . .
S1 S 0.91192(5) 0.15211(4) 0.12501(3) 0.02444(15) Uani 1 1 d . . .
O1 O 0.9347(2) 0.21930(14) 0.08823(10) 0.0445(6) Uani 1 1 d . . .
O2 O 0.99295(17) 0.10722(15) 0.15642(10) 0.0425(6) Uani 1 1 d . . .
O3 O 0.82304(15) 0.17023(12) 0.15940(9) 0.0293(5) Uani 1 1 d . . .
F1 F 0.85094(16) 0.01168(11) 0.10106(9) 0.0437(5) Uani 1 1 d . . .
F2 F 0.95467(15) 0.05276(12) 0.03904(8) 0.0434(5) Uani 1 1 d . . .
F3 F 0.80458(16) 0.11108(12) 0.04013(8) 0.0467(5) Uani 1 1 d . . .
C106 C 0.8792(2) 0.07804(18) 0.07382(12) 0.0281(6) Uani 1 1 d . . .
S2 S 0.27956(5) 0.47804(5) 0.23478(3) 0.02716(15) Uani 1 1 d . . .
O4 O 0.33206(16) 0.40604(13) 0.20944(9) 0.0329(5) Uani 1 1 d . . .
O5 O 0.28256(19) 0.48014(16) 0.29685(10) 0.0464(6) Uani 1 1 d . . .
O6 O 0.18497(17) 0.50739(16) 0.20957(11) 0.0459(6) Uani 1 1 d . . .
F4 F 0.31523(18) 0.63197(13) 0.22883(11) 0.0624(7) Uani 1 1 d . . .
F5 F 0.3571(2) 0.56495(14) 0.15200(11) 0.0676(7) Uani 1 1 d . . .
F6 F 0.44461(17) 0.54263(15) 0.22946(14) 0.0722(8) Uani 1 1 d . . .
C107 C 0.3528(3) 0.5595(2) 0.21019(18) 0.0463(9) Uani 1 1 d . . .
S3 S 0.78932(8) 0.90453(5) 0.49212(4) 0.01867(19) Uani 0.70 1 d P A 1
O7 O 0.7131(3) 0.97340(19) 0.49554(15) 0.0401(8) Uani 0.70 1 d P A 1
O8 O 0.8141(4) 0.8626(3) 0.54708(12) 0.0257(7) Uani 0.70 1 d P A 1
O9 O 0.8750(2) 0.9143(3) 0.45360(17) 0.0348(9) Uani 0.70 1 d P A 1
F7 F 0.64395(19) 0.81422(17) 0.48055(11) 0.0307(6) Uani 0.70 1 d P A 1
F8 F 0.7842(3) 0.75615(17) 0.45308(12) 0.0309(6) Uani 0.70 1 d P A 1
F9 F 0.7063(2) 0.85229(16) 0.39992(9) 0.0330(6) Uani 0.70 1 d P A 1
C108 C 0.7284(3) 0.8288(2) 0.45451(14) 0.0153(7) Uani 0.70 1 d P A 1
S3' S 0.8051(6) 0.9208(4) 0.4462(4) 0.1225(18) Uani 0.30 1 d PD B 2
O7' O 0.7557(13) 0.9953(8) 0.4674(8) 0.1225(18) Uani 0.30 1 d PD B 2
O8' O 0.7519(12) 0.8907(9) 0.3917(6) 0.1225(18) Uani 0.30 1 d PD B 2
O9' O 0.9060(11) 0.9074(14) 0.4500(11) 0.1225(18) Uani 0.30 1 d PD B 2
F7' F 0.6549(10) 0.8454(8) 0.4919(7) 0.1225(18) Uani 0.30 1 d PD B 2
F8' F 0.7920(14) 0.7633(8) 0.4718(8) 0.1225(18) Uani 0.30 1 d PD B 2
F9' F 0.8049(17) 0.8611(13) 0.5500(7) 0.1225(18) Uani 0.30 1 d PD B 2
C118 C 0.7594(13) 0.8432(9) 0.4996(7) 0.1225(18) Uani 0.30 1 d PD B 2
O600 O 0.4656(7) 0.9593(6) 0.4719(4) 0.110(3) Uiso 0.50 1 d P . .

loop_
_atom_site_aniso_label
_atom_site_aniso_U_11
_atom_site_aniso_U_22
_atom_site_aniso_U_33
_atom_site_aniso_U_23
_atom_site_aniso_U_13
_atom_site_aniso_U_12
Yb1 0.01382(6) 0.00994(5) 0.01229(5) 0.00049(3) -0.00259(4) -0.00210(4)
N1 0.0140(10) 0.0108(9) 0.0150(9) -0.0005(7) -0.0015(8) -0.0019(8)
N2 0.0141(10) 0.0124(10) 0.0174(10) 0.0005(8) -0.0032(8) -0.0029(8)
N3 0.0152(10) 0.0129(10) 0.0196(10) 0.0001(8) -0.0033(8) -0.0040(8)
N4 0.0157(11) 0.0174(10) 0.0188(10) 0.0023(8) -0.0016(8) -0.0055(9)
N5 0.0136(10) 0.0132(10) 0.0145(9) -0.0007(7) -0.0011(8) -0.0036(8)
N6 0.0168(11) 0.0131(10) 0.0156(10) -0.0015(8) -0.0030(8) -0.0037(8)
N7 0.0167(11) 0.0125(10) 0.0163(10) 0.0000(8) -0.0005(8) -0.0033(8)
N8 0.0182(11) 0.0105(9) 0.0122(9) -0.0007(7) -0.0026(8) -0.0034(8)
N9 0.0209(11) 0.0138(10) 0.0150(10) 0.0021(8) -0.0067(8) -0.0034(9)
N10 0.0213(12) 0.0156(10) 0.0209(11) 0.0045(8) -0.0071(9) -0.0029(9)
N11 0.0253(12) 0.0137(10) 0.0139(10) 0.0011(8) -0.0033(8) -0.0052(9)
N12 0.0171(11) 0.0119(10) 0.0122(9) 0.0007(7) -0.0013(8) -0.0032(8)
N13 0.0187(11) 0.0133(10) 0.0127(9) 0.0016(7) -0.0014(8) -0.0030(8)
N14 0.0169(11) 0.0131(10) 0.0152(10) -0.0002(8) -0.0022(8) -0.0024(8)
N15 0.0168(11) 0.0116(10) 0.0148(9) -0.0004(7) -0.0038(8) -0.0020(8)
N16 0.0187(11) 0.0110(10) 0.0145(9) -0.0018(7) -0.0025(8) -0.0020(8)
N17 0.0186(11) 0.0135(10) 0.0157(10) -0.0016(8) -0.0015(8) -0.0010(8)
N18 0.0179(11) 0.0160(10) 0.0195(10) -0.0016(8) -0.0040(8) 0.0012(9)
N19 0.0159(11) 0.0138(10) 0.0151(9) 0.0006(8) -0.0027(8) -0.0020(8)
N20 0.0171(11) 0.0132(10) 0.0166(10) -0.0008(8) 0.0000(8) -0.0009(8)
N21 0.0214(11) 0.0149(10) 0.0165(10) -0.0023(8) -0.0035(8) -0.0025(9)
C1 0.0166(12) 0.0137(11) 0.0158(11) -0.0006(9) -0.0016(9) -0.0018(10)
C2 0.0304(15) 0.0263(14) 0.0169(12) -0.0013(10) -0.0049(11) -0.0129(12)
C3 0.0445(19) 0.0356(17) 0.0148(12) -0.0002(11) -0.0023(12) -0.0200(14)
C4 0.0331(16) 0.0277(15) 0.0179(12) 0.0015(11) 0.0003(11) -0.0165(13)
C5 0.0177(13) 0.0143(12) 0.0168(11) 0.0006(9) -0.0004(9) -0.0048(10)
C6 0.0148(12) 0.0125(11) 0.0179(11) 0.0019(9) -0.0019(9) -0.0004(9)
C7 0.0143(12) 0.0156(12) 0.0206(12) 0.0014(9) -0.0028(10) -0.0028(10)
C8 0.0155(12) 0.0146(12) 0.0205(12) 0.0016(9) -0.0038(10) -0.0024(10)
C9 0.0137(12) 0.0114(11) 0.0185(11) -0.0001(9) -0.0024(9) -0.0007(9)
C10 0.0153(12) 0.0118(11) 0.0183(11) -0.0018(9) -0.0019(9) 0.0005(9)
C11 0.0143(12) 0.0126(11) 0.0192(12) -0.0014(9) 0.0003(9) -0.0012(9)
C12 0.0197(13) 0.0229(13) 0.0167(12) -0.0004(10) -0.0038(10) -0.0092(11)
C13 0.0213(14) 0.0262(14) 0.0228(13) -0.0003(11) -0.0035(11) -0.0071(12)
C14 0.0235(15) 0.0429(18) 0.0234(14) -0.0049(12) 0.0037(11) -0.0155(13)
C15 0.046(2) 0.0372(18) 0.0261(15) 0.0047(13) -0.0002(14) -0.0255(15)
C16 0.0437(19) 0.0248(15) 0.0348(16) 0.0084(12) -0.0029(14) -0.0122(14)
C17 0.0267(15) 0.0224(14) 0.0320(15) 0.0005(11) 0.0008(12) -0.0044(12)
C18 0.0247(14) 0.0165(12) 0.0176(12) 0.0047(9) -0.0057(10) -0.0088(11)
C19 0.0251(14) 0.0258(14) 0.0173(12) 0.0048(10) -0.0044(10) -0.0097(12)
C20 0.0280(15) 0.0337(16) 0.0204(13) 0.0083(11) -0.0069(11) -0.0187(13)
C21 0.0385(17) 0.0235(14) 0.0207(13) 0.0072(11) -0.0133(12) -0.0156(13)
C22 0.0371(17) 0.0197(13) 0.0222(13) 0.0002(10) -0.0063(12) -0.0068(12)
C23 0.0254(15) 0.0187(13) 0.0235(13) 0.0028(10) -0.0051(11) -0.0078(11)
C24 0.0173(13) 0.0119(11) 0.0214(12) -0.0024(9) -0.0045(10) -0.0016(10)
C25 0.0226(14) 0.0201(13) 0.0222(13) -0.0025(10) -0.0014(11) -0.0073(11)
C26 0.0312(16) 0.0235(14) 0.0219(13) -0.0047(11) -0.0058(11) -0.0066(12)
C27 0.0244(15) 0.0204(13) 0.0327(15) -0.0045(11) -0.0101(12) -0.0064(11)
C28 0.0176(13) 0.0195(13) 0.0320(14) -0.0011(11) -0.0016(11) -0.0045(11)
C29 0.0197(13) 0.0157(12) 0.0220(12) -0.0006(10) -0.0021(10) -0.0015(10)
C30 0.0168(13) 0.0168(12) 0.0180(12) 0.0009(9) -0.0036(10) -0.0057(10)
C31 0.0230(14) 0.0202(13) 0.0221(13) -0.0008(10) 0.0000(11) -0.0039(11)
C32 0.0262(15) 0.0166(13) 0.0360(15) 0.0031(11) -0.0042(12) -0.0046(11)
C33 0.0298(16) 0.0253(14) 0.0280(14) 0.0106(11) -0.0060(12) -0.0132(12)
C34 0.0299(16) 0.0317(15) 0.0183(12) 0.0000(11) -0.0001(11) -0.0146(13)
C35 0.0243(14) 0.0193(13) 0.0211(12) -0.0031(10) -0.0013(11) -0.0083(11)
C36 0.0215(13) 0.0116(11) 0.0128(11) -0.0016(9) -0.0016(9) -0.0032(10)
C37 0.0288(15) 0.0152(12) 0.0151(11) 0.0007(9) 0.0058(10) -0.0038(11)
C38 0.0203(14) 0.0203(13) 0.0249(13) -0.0004(10) 0.0065(11) -0.0011(11)
C39 0.0198(13) 0.0160(12) 0.0206(12) 0.0001(10) 0.0015(10) 0.0001(10)
C40 0.0201(13) 0.0112(11) 0.0125(11) -0.0007(9) -0.0004(9) -0.0014(10)
C41 0.0225(13) 0.0124(11) 0.0121(11) -0.0012(9) -0.0032(9) -0.0047(10)
C42 0.0249(14) 0.0187(13) 0.0204(12) 0.0057(10) -0.0071(11) -0.0047(11)
C43 0.0270(14) 0.0140(12) 0.0158(11) 0.0004(9) -0.0059(10) -0.0071(10)
C44 0.0168(12) 0.0126(11) 0.0113(10) -0.0014(8) -0.0028(9) -0.0034(9)
C45 0.0161(12) 0.0152(12) 0.0133(11) -0.0003(9) -0.0041(9) -0.0021(10)
C46 0.0172(12) 0.0133(11) 0.0143(11) -0.0002(9) -0.0032(9) -0.0027(10)
C47 0.0304(16) 0.0260(15) 0.0250(14) 0.0121(11) 0.0026(12) 0.0022(12)
C48 0.0354(18) 0.0384(18) 0.0374(17) 0.0164(14) -0.0037(14) -0.0001(15)
C49 0.0273(17) 0.058(2) 0.0335(17) 0.0093(15) 0.0018(14) 0.0011(16)
C50 0.059(2) 0.0319(18) 0.0337(17) 0.0109(14) 0.0023(16) -0.0006(17)
C51 0.053(2) 0.0288(16) 0.0332(17) 0.0035(13) 0.0083(15) -0.0019(15)
C52 0.0399(17) 0.0121(12) 0.0153(12) 0.0013(9) -0.0066(11) -0.0084(11)
C53 0.0416(18) 0.0143(12) 0.0177(12) -0.0005(10) -0.0053(12) -0.0005(12)
C54 0.062(2) 0.0131(13) 0.0178(13) -0.0009(10) -0.0085(13) 0.0041(13)
C55 0.073(3) 0.0144(13) 0.0149(13) 0.0031(10) -0.0010(14) -0.0099(14)
C56 0.055(2) 0.0237(15) 0.0222(14) 0.0015(11) 0.0000(13) -0.0177(14)
C57 0.0416(18) 0.0195(13) 0.0180(12) 0.0020(10) -0.0051(12) -0.0116(12)
C58 0.0209(13) 0.0121(11) 0.0146(11) 0.0004(9) 0.0002(10) -0.0009(10)
C59 0.0226(14) 0.0165(12) 0.0200(12) 0.0020(10) -0.0014(10) -0.0014(11)
C60 0.0253(15) 0.0232(14) 0.0243(13) 0.0011(11) 0.0039(11) -0.0075(12)
C61 0.0391(17) 0.0243(14) 0.0155(12) 0.0038(10) 0.0024(11) -0.0099(13)
C62 0.0342(16) 0.0207(13) 0.0166(12) 0.0025(10) -0.0059(11) -0.0062(12)
C63 0.0227(14) 0.0157(12) 0.0180(12) 0.0009(9) -0.0021(10) -0.0025(10)
C64 0.0198(13) 0.0163(12) 0.0121(11) 0.0028(9) -0.0010(9) 0.0005(10)
C65 0.0219(14) 0.0184(13) 0.0198(12) 0.0020(10) 0.0001(10) -0.0035(11)
C66 0.0331(16) 0.0156(13) 0.0211(13) 0.0029(10) 0.0020(11) 0.0002(11)
C67 0.0279(15) 0.0214(13) 0.0193(12) 0.0035(10) 0.0019(11) 0.0084(12)
C68 0.0181(13) 0.0286(15) 0.0205(13) 0.0011(11) -0.0012(10) 0.0036(11)
C69 0.0227(14) 0.0189(13) 0.0167(12) 0.0008(10) -0.0004(10) -0.0024(11)
C70 0.0201(13) 0.0147(12) 0.0185(12) -0.0024(9) -0.0041(10) -0.0012(10)
C71 0.0293(16) 0.0247(15) 0.0338(15) -0.0144(12) -0.0161(13) 0.0050(12)
C72 0.0313(17) 0.0358(18) 0.050(2) -0.0201(15) -0.0266(15) 0.0106(14)
C73 0.0267(16) 0.0273(15) 0.0402(17) -0.0158(13) -0.0167(13) 0.0102(13)
C74 0.0198(13) 0.0145(12) 0.0206(12) -0.0027(9) -0.0053(10) 0.0003(10)
C75 0.0170(12) 0.0125(11) 0.0170(11) 0.0006(9) -0.0024(9) -0.0018(10)
C76 0.0154(12) 0.0159(12) 0.0176(11) -0.0011(9) -0.0008(9) -0.0017(10)
C77 0.0156(12) 0.0129(11) 0.0203(12) -0.0010(9) -0.0025(10) -0.0020(10)
C78 0.0179(13) 0.0120(11) 0.0154(11) 0.0001(9) -0.0014(9) -0.0026(10)
C79 0.0190(13) 0.0131(11) 0.0144(11) 0.0014(9) -0.0008(9) -0.0032(10)
C80 0.0194(13) 0.0132(11) 0.0140(11) -0.0004(9) -0.0005(9) -0.0021(10)
C81 0.0217(13) 0.0170(12) 0.0146(11) -0.0020(9) -0.0017(10) 0.0042(10)
C82 0.0215(14) 0.0236(14) 0.0198(12) -0.0019(10) -0.0039(10) 0.0011(11)
C83 0.0208(14) 0.0337(16) 0.0232(13) -0.0027(11) -0.0061(11) 0.0076(12)
C84 0.0301(16) 0.0248(14) 0.0215(13) 0.0002(11) -0.0011(11) 0.0130(12)
C85 0.0330(16) 0.0172(13) 0.0242(13) -0.0030(10) 0.0012(12) 0.0055(12)
C86 0.0219(14) 0.0194(13) 0.0201(12) -0.0026(10) -0.0020(10) 0.0030(11)
C87 0.0222(14) 0.0167(12) 0.0187(12) -0.0027(10) -0.0060(10) 0.0031(10)
C88 0.0235(15) 0.0410(18) 0.0373(17) -0.0196(14) -0.0063(13) 0.0013(14)
C89 0.0310(18) 0.062(2) 0.049(2) -0.0335(18) -0.0136(16) 0.0007(17)
C90 0.041(2) 0.050(2) 0.0311(16) -0.0233(15) -0.0093(14) 0.0039(16)
C91 0.0320(17) 0.0301(15) 0.0219(13) -0.0054(11) -0.0006(12) 0.0049(13)
C92 0.0224(14) 0.0230(14) 0.0200(12) -0.0026(10) -0.0047(10) 0.0004(11)
C93 0.0202(13) 0.0155(12) 0.0182(12) -0.0040(9) 0.0004(10) -0.0043(10)
C94 0.0355(17) 0.0185(13) 0.0270(14) -0.0054(11) -0.0106(12) 0.0004(12)
C95 0.046(2) 0.0271(16) 0.0321(16) -0.0100(13) -0.0158(14) -0.0036(14)
C96 0.0389(18) 0.0218(14) 0.0311(15) -0.0129(12) -0.0037(13) -0.0063(13)
C97 0.0279(15) 0.0146(12) 0.0287(14) -0.0024(10) 0.0050(11) -0.0045(11)
C98 0.0197(13) 0.0173(12) 0.0218(12) -0.0001(10) 0.0010(10) -0.0038(10)
C99 0.0159(12) 0.0131(11) 0.0224(12) -0.0036(9) -0.0009(10) -0.0041(10)
C100 0.0219(14) 0.0193(13) 0.0220(13) -0.0028(10) 0.0005(10) -0.0059(11)
C101 0.0210(14) 0.0233(14) 0.0308(14) -0.0080(11) 0.0070(11) -0.0075(11)
C102 0.0155(13) 0.0190(13) 0.0425(16) -0.0079(12) 0.0011(12) -0.0017(11)
C103 0.0203(14) 0.0227(14) 0.0313(14) -0.0027(11) -0.0071(11) -0.0014(11)
C104 0.0190(13) 0.0199(13) 0.0207(12) -0.0047(10) -0.0023(10) -0.0015(11)
C105 0.044(2) 0.0229(15) 0.0323(16) 0.0042(12) 0.0090(14) -0.0001(14)
O900 0.0613(18) 0.0452(15) 0.0594(18) 0.0013(13) 0.0167(14) -0.0092(14)
C900 0.054(2) 0.0344(19) 0.067(3) -0.0131(18) 0.001(2) -0.0037(18)
O700 0.074(2) 0.0523(17) 0.0471(15) -0.0024(13) 0.0052(15) 0.0075(15)
O800 0.0479(17) 0.067(2) 0.077(2) 0.0334(17) 0.0090(15) 0.0000(16)
C800 0.040(2) 0.042(2) 0.084(3) 0.015(2) 0.013(2) 0.0016(18)
C700 0.058(3) 0.064(3) 0.044(2) -0.0072(19) 0.0058(19) 0.003(2)
S1 0.0230(4) 0.0249(3) 0.0259(3) -0.0084(3) -0.0025(3) -0.0025(3)
O1 0.0588(17) 0.0357(13) 0.0431(13) -0.0059(10) 0.0107(12) -0.0211(12)
O2 0.0314(13) 0.0495(14) 0.0436(13) -0.0228(11) -0.0147(10) 0.0126(11)
O3 0.0291(11) 0.0292(11) 0.0279(10) -0.0045(8) 0.0022(9) 0.0035(9)
F1 0.0587(13) 0.0267(10) 0.0487(11) -0.0058(8) 0.0012(10) -0.0155(9)
F2 0.0496(12) 0.0463(12) 0.0342(10) -0.0197(9) 0.0083(9) -0.0014(10)
F3 0.0507(13) 0.0477(12) 0.0408(11) -0.0102(9) -0.0253(10) 0.0021(10)
C106 0.0310(16) 0.0278(15) 0.0260(14) -0.0073(12) -0.0025(12) -0.0041(13)
S2 0.0210(3) 0.0347(4) 0.0259(3) -0.0057(3) -0.0033(3) -0.0027(3)
O4 0.0341(12) 0.0328(12) 0.0316(11) -0.0067(9) -0.0053(9) -0.0019(10)
O5 0.0490(15) 0.0597(16) 0.0282(12) -0.0040(11) 0.0025(11) 0.0027(13)
O6 0.0238(12) 0.0595(16) 0.0534(15) -0.0120(12) -0.0110(11) 0.0023(11)
F4 0.0682(16) 0.0305(11) 0.0872(18) -0.0097(11) -0.0019(14) 0.0004(11)
F5 0.0836(19) 0.0499(14) 0.0624(15) 0.0184(11) 0.0266(13) 0.0096(13)
F6 0.0349(12) 0.0478(14) 0.136(2) 0.0036(15) -0.0110(14) -0.0144(11)
C107 0.042(2) 0.0338(19) 0.062(2) -0.0052(17) -0.0025(18) 0.0007(16)
S3 0.0329(5) 0.0141(4) 0.0105(4) 0.0016(3) -0.0043(4) -0.0088(4)
O7 0.058(2) 0.0207(16) 0.0394(18) -0.0097(13) -0.0164(16) 0.0063(15)
O8 0.045(2) 0.0323(16) 0.0039(11) 0.0042(11) -0.0118(12) -0.0187(15)
O9 0.0206(18) 0.047(2) 0.0399(18) 0.0142(16) -0.0053(16) -0.0196(19)
F7 0.0218(12) 0.0415(17) 0.0317(13) -0.0055(11) 0.0004(10) -0.0143(12)
F8 0.0347(15) 0.0162(12) 0.0417(16) -0.0049(11) 0.0027(13) -0.0027(11)
F9 0.0573(18) 0.0332(14) 0.0107(10) 0.0013(9) -0.0137(11) -0.0138(12)
C108 0.0228(19) 0.0150(17) 0.0080(14) -0.0033(12) -0.0033(13) -0.0004(14)
S3' 0.115(4) 0.083(3) 0.164(5) -0.002(3) 0.002(4) 0.010(3)
O7' 0.115(4) 0.083(3) 0.164(5) -0.002(3) 0.002(4) 0.010(3)
O8' 0.115(4) 0.083(3) 0.164(5) -0.002(3) 0.002(4) 0.010(3)
O9' 0.115(4) 0.083(3) 0.164(5) -0.002(3) 0.002(4) 0.010(3)
F7' 0.115(4) 0.083(3) 0.164(5) -0.002(3) 0.002(4) 0.010(3)
F8' 0.115(4) 0.083(3) 0.164(5) -0.002(3) 0.002(4) 0.010(3)
F9' 0.115(4) 0.083(3) 0.164(5) -0.002(3) 0.002(4) 0.010(3)
C118 0.115(4) 0.083(3) 0.164(5) -0.002(3) 0.002(4) 0.010(3)

loop_
_atom_type_symbol
_atom_type_description
_atom_type_scat_dispersion_real
_atom_type_scat_dispersion_imag
_atom_type_scat_source
C C 0.0033 0.0016 'International Tables Vol C Tables 4.2.6.8 and 6.1.1.4'
H H 0.0000 0.0000 'International Tables Vol C Tables 4.2.6.8 and 6.1.1.4'
N N 0.0061 0.0033 'International Tables Vol C Tables 4.2.6.8 and 6.1.1.4'
O O 0.0106 0.0060 'International Tables Vol C Tables 4.2.6.8 and 6.1.1.4'
F F 0.0171 0.0103 'International Tables Vol C Tables 4.2.6.8 and 6.1.1.4'
S S 0.1246 0.1234 'International Tables Vol C Tables 4.2.6.8 and 6.1.1.4'
Yb Yb -0.3850 5.5486 'International Tables Vol C Tables 4.2.6.8 and 6.1.1.4'

loop_
_geom_angle_atom_site_label_1
_geom_angle_atom_site_label_2
_geom_angle_atom_site_label_3
_geom_angle
N9 Yb1 N15 72.65(7)
N9 Yb1 N8 65.32(7)
N15 Yb1 N8 120.49(7)
N9 Yb1 N12 130.70(7)
N15 Yb1 N12 135.72(7)
N8 Yb1 N12 65.39(7)
N9 Yb1 N1 134.73(7)
N15 Yb1 N1 122.33(7)
N8 Yb1 N1 117.17(6)
N12 Yb1 N1 71.52(6)
N9 Yb1 N19 90.73(7)
N15 Yb1 N19 65.51(7)
N8 Yb1 N19 74.69(7)
N12 Yb1 N19 76.03(6)
N1 Yb1 N19 134.49(6)
N9 Yb1 N2 144.07(7)
N15 Yb1 N2 71.68(7)
N8 Yb1 N2 140.20(6)
N12 Yb1 N2 80.08(7)
N1 Yb1 N2 65.39(7)
N19 Yb1 N2 78.40(7)
N9 Yb1 N16 78.91(7)
N15 Yb1 N16 65.77(7)
N8 Yb1 N16 136.91(7)
N12 Yb1 N16 143.64(6)
N1 Yb1 N16 72.21(6)
N19 Yb1 N16 131.09(7)
N2 Yb1 N16 82.83(7)
N9 Yb1 N5 75.61(7)
N15 Yb1 N5 134.68(6)
N8 Yb1 N5 71.54(6)
N12 Yb1 N5 89.59(7)
N1 Yb1 N5 64.58(6)
N19 Yb1 N5 146.23(7)
N2 Yb1 N5 129.64(6)
N16 Yb1 N5 77.11(7)
C1 N1 C5 117.4(2)
C1 N1 Yb1 121.72(16)
C5 N1 Yb1 120.64(15)
C6 N2 N3 118.3(2)
C6 N2 Yb1 120.31(16)
N3 N2 Yb1 121.36(15)
C8 N3 N2 119.4(2)
C7 N4 C6 116.7(2)
C9 N5 N7 117.6(2)
C9 N5 Yb1 119.80(16)
N7 N5 Yb1 122.40(14)
C10 N6 C9 117.8(2)
C11 N7 N5 119.9(2)
C40 N8 C36 117.2(2)
C40 N8 Yb1 121.10(16)
C36 N8 Yb1 121.36(16)
C41 N9 N10 117.8(2)
C41 N9 Yb1 121.34(16)
N10 N9 Yb1 118.28(16)
C42 N10 N9 118.8(2)
C43 N11 C41 116.8(2)
C44 N12 N13 118.4(2)
C44 N12 Yb1 120.87(15)
N13 N12 Yb1 120.71(15)
C46 N13 N12 119.1(2)
C45 N14 C44 116.6(2)
C70 N15 C74 117.5(2)
C70 N15 Yb1 121.45(16)
C74 N15 Yb1 121.05(16)
C75 N16 N17 117.8(2)
C75 N16 Yb1 118.94(15)
N17 N16 Yb1 123.29(15)
C77 N17 N16 119.5(2)
C76 N18 C75 117.3(2)
C78 N19 N20 117.8(2)
C78 N19 Yb1 119.73(16)
N20 N19 Yb1 122.43(15)
C79 N20 N19 119.6(2)
C80 N21 C78 117.7(2)
N1 C1 C2 123.2(2)
N1 C1 C9 115.8(2)
C2 C1 C9 120.9(2)
C3 C2 C1 118.4(2)
C3 C2 H2A 120.8
C1 C2 H2A 120.8
C4 C3 C2 119.5(3)
C4 C3 H3A 120.3
C2 C3 H3A 120.3
C3 C4 C5 118.4(3)
C3 C4 H4A 120.8
C5 C4 H4A 120.8
N1 C5 C4 123.1(2)
N1 C5 C6 116.2(2)
C4 C5 C6 120.7(2)
N2 C6 N4 125.7(2)
N2 C6 C5 117.2(2)
N4 C6 C5 117.0(2)
N4 C7 C8 119.4(2)
N4 C7 C12 114.3(2)
C8 C7 C12 126.2(2)
N3 C8 C7 120.4(2)
N3 C8 C18 115.5(2)
C7 C8 C18 124.1(2)
N5 C9 N6 125.2(2)
N5 C9 C1 117.2(2)
N6 C9 C1 117.5(2)
N6 C10 C11 118.0(2)
N6 C10 C24 116.1(2)
C11 C10 C24 125.8(2)
N7 C11 C10 119.9(2)
N7 C11 C30 115.3(2)
C10 C11 C30 124.7(2)
C17 C12 C13 120.4(3)
C17 C12 C7 118.3(2)
C13 C12 C7 120.8(2)
C14 C13 C12 119.7(3)
C14 C13 H13A 120.1
C12 C13 H13A 120.1
C13 C14 C15 120.0(3)
C13 C14 H14A 120.0
C15 C14 H14A 120.0
C16 C15 C14 120.5(3)
C16 C15 H15A 119.7
C14 C15 H15A 119.7
C15 C16 C17 120.1(3)
C15 C16 H16A 120.0
C17 C16 H16A 120.0
C12 C17 C16 119.3(3)
C12 C17 H17A 120.4
C16 C17 H17A 120.4
C19 C18 C23 119.7(2)
C19 C18 C8 121.7(2)
C23 C18 C8 118.6(2)
C18 C19 C20 120.2(3)
C18 C19 H19A 119.9
C20 C19 H19A 119.9
C21 C20 C19 119.8(3)
C21 C20 H20A 120.1
C19 C20 H20A 120.1
C20 C21 C22 120.2(3)
C20 C21 H21A 119.9
C22 C21 H21A 119.9
C23 C22 C21 120.2(3)
C23 C22 H22A 119.9
C21 C22 H22A 119.9
C22 C23 C18 119.9(3)
C22 C23 H23A 120.1
C18 C23 H23A 120.1
C29 C24 C25 118.9(2)
C29 C24 C10 122.1(2)
C25 C24 C10 118.8(2)
C26 C25 C24 120.8(3)
C26 C25 H25A 119.6
C24 C25 H25A 119.6
C27 C26 C25 119.7(3)
C27 C26 H26A 120.2
C25 C26 H26A 120.2
C26 C27 C28 120.3(3)
C26 C27 H27A 119.8
C28 C27 H27A 119.8
C29 C28 C27 120.2(3)
C29 C28 H28A 119.9
C27 C28 H28A 119.9
C28 C29 C24 120.1(2)
C28 C29 H29A 120.0
C24 C29 H29A 120.0
C31 C30 C35 119.8(2)
C31 C30 C11 119.3(2)
C35 C30 C11 120.8(2)
C32 C31 C30 120.3(3)
C32 C31 H31A 119.8
C30 C31 H31A 119.8
C33 C32 C31 119.4(3)
C33 C32 H32A 120.3
C31 C32 H32A 120.3
C34 C33 C32 120.5(3)
C34 C33 H33A 119.7
C32 C33 H33A 119.7
C33 C34 C35 120.2(3)
C33 C34 H34A 119.9
C35 C34 H34A 119.9
C34 C35 C30 119.7(2)
C34 C35 H35A 120.2
C30 C35 H35A 120.2
N8 C36 C37 123.4(2)
N8 C36 C41 115.2(2)
C37 C36 C41 121.2(2)
C38 C37 C36 118.2(2)
C38 C37 H37A 120.9
C36 C37 H37A 120.9
C37 C38 C39 119.6(3)
C37 C38 H38A 120.2
C39 C38 H38A 120.2
C38 C39 C40 118.4(2)
C38 C39 H39A 120.8
C40 C39 H39A 120.8
N8 C40 C39 123.1(2)
N8 C40 C44 115.4(2)
C39 C40 C44 121.5(2)
N11 C41 N9 125.1(2)
N11 C41 C36 118.2(2)
N9 C41 C36 116.6(2)
N10 C42 C43 120.5(2)
N10 C42 C47 114.7(2)
C43 C42 C47 124.5(2)
N11 C43 C42 118.4(2)
N11 C43 C52 117.1(2)
C42 C43 C52 124.5(2)
N12 C44 N14 125.3(2)
N12 C44 C40 116.6(2)
N14 C44 C40 118.0(2)
N14 C45 C46 119.4(2)
N14 C45 C64 115.9(2)
C46 C45 C64 124.6(2)
N13 C46 C45 120.1(2)
N13 C46 C58 114.8(2)
C45 C46 C58 125.1(2)
C48 C47 C105 119.6(3)
C48 C47 C42 122.5(3)
C105 C47 C42 117.8(3)
C47 C48 C49 118.3(3)
C47 C48 H48A 120.9
C49 C48 H48A 120.9
C50 C49 C48 119.6(3)
C50 C49 H49A 120.2
C48 C49 H49A 120.2
C49 C50 C51 123.2(3)
C49 C50 H50A 118.4
C51 C50 H50A 118.4
C50 C51 C105 117.6(3)
C50 C51 H51A 121.2
C105 C51 H51A 121.2
C57 C52 C53 119.9(2)
C57 C52 C43 119.2(2)
C53 C52 C43 120.9(3)
C54 C53 C52 119.3(3)
C54 C53 H53A 120.4
C52 C53 H53A 120.4
C55 C54 C53 120.4(3)
C55 C54 H54A 119.8
C53 C54 H54A 119.8
C54 C55 C56 120.5(3)
C54 C55 H55A 119.8
C56 C55 H55A 119.8
C57 C56 C55 119.7(3)
C57 C56 H56A 120.1
C55 C56 H56A 120.1
C56 C57 C52 120.1(3)
C56 C57 H57A 120.0
C52 C57 H57A 120.0
C59 C58 C63 119.7(2)
C59 C58 C46 119.7(2)
C63 C58 C46 120.5(2)
C60 C59 C58 120.3(2)
C60 C59 H59A 119.9
C58 C59 H59A 119.9
C61 C60 C59 119.7(3)
C61 C60 H60A 120.1
C59 C60 H60A 120.1
C62 C61 C60 120.4(2)
C62 C61 H61A 119.8
C60 C61 H61A 119.8
C61 C62 C63 120.4(2)
C61 C62 H62A 119.8
C63 C62 H62A 119.8
C62 C63 C58 119.5(3)
C62 C63 H63A 120.2
C58 C63 H63A 120.2
C69 C64 C65 120.1(2)
C69 C64 C45 119.2(2)
C65 C64 C45 120.5(2)
C66 C65 C64 119.7(3)
C66 C65 H65A 120.1
C64 C65 H65A 120.1
C67 C66 C65 119.9(3)
C67 C66 H66A 120.1
C65 C66 H66A 120.1
C66 C67 C68 120.7(2)
C66 C67 H67A 119.7
C68 C67 H67A 119.7
C69 C68 C67 119.8(3)
C69 C68 H68A 120.1
C67 C68 H68A 120.1
C68 C69 C64 119.8(3)
C68 C69 H69A 120.1
C64 C69 H69A 120.1
N15 C70 C71 122.9(2)
N15 C70 C78 116.0(2)
C71 C70 C78 121.1(2)
C72 C71 C70 118.7(3)
C72 C71 H71A 120.7
C70 C71 H71A 120.7
C73 C72 C71 119.1(3)
C73 C72 H72A 120.4
C71 C72 H72A 120.4
C72 C73 C74 118.6(3)
C72 C73 H73A 120.7
C74 C73 H73A 120.7
N15 C74 C73 123.2(2)
N15 C74 C75 116.1(2)
C73 C74 C75 120.7(2)
N18 C75 N16 125.1(2)
N18 C75 C74 117.2(2)
N16 C75 C74 117.7(2)
N18 C76 C77 118.5(2)
N18 C76 C81 115.7(2)
C77 C76 C81 125.7(2)
N17 C77 C76 120.2(2)
N17 C77 C87 115.7(2)
C76 C77 C87 124.0(2)
N19 C78 N21 125.3(2)
N19 C78 C70 117.3(2)
N21 C78 C70 117.3(2)
N20 C79 C80 120.5(2)
N20 C79 C99 114.4(2)
C80 C79 C99 125.1(2)
N21 C80 C79 118.4(2)
N21 C80 C93 115.7(2)
C79 C80 C93 125.9(2)
C82 C81 C86 119.7(2)
C82 C81 C76 118.7(2)
C86 C81 C76 121.3(2)
C83 C82 C81 120.1(3)
C83 C82 H82A 120.0
C81 C82 H82A 120.0
C84 C83 C82 120.1(3)
C84 C83 H83A 119.9
C82 C83 H83A 119.9
C83 C84 C85 120.2(2)
C83 C84 H84A 119.9
C85 C84 H84A 119.9
C86 C85 C84 120.1(3)
C86 C85 H85A 119.9
C84 C85 H85A 119.9
C85 C86 C81 119.8(3)
C85 C86 H86A 120.1
C81 C86 H86A 120.1
C88 C87 C92 119.5(2)
C88 C87 C77 120.8(2)
C92 C87 C77 119.8(2)
C87 C88 C89 119.8(3)
C87 C88 H88A 120.1
C89 C88 H88A 120.1
C90 C89 C88 120.4(3)
C90 C89 H89A 119.8
C88 C89 H89A 119.8
C91 C90 C89 119.8(3)
C91 C90 H90A 120.1
C89 C90 H90A 120.1
C90 C91 C92 120.4(3)
C90 C91 H91A 119.8
C92 C91 H91A 119.8
C91 C92 C87 120.1(3)
C91 C92 H92A 119.9
C87 C92 H92A 119.9
C94 C93 C98 118.9(2)
C94 C93 C80 117.8(2)
C98 C93 C80 123.2(2)
C95 C94 C93 120.5(3)
C95 C94 H94A 119.7
C93 C94 H94A 119.7
C96 C95 C94 119.9(3)
C96 C95 H95A 120.0
C94 C95 H95A 120.0
C97 C96 C95 120.2(3)
C97 C96 H96A 119.9
C95 C96 H96A 119.9
C96 C97 C98 120.3(3)
C96 C97 H97A 119.8
C98 C97 H97A 119.8
C97 C98 C93 120.1(2)
C97 C98 H98A 120.0
C93 C98 H98A 120.0
C104 C99 C100 119.5(2)
C104 C99 C79 119.8(2)
C100 C99 C79 120.8(2)
C101 C100 C99 120.1(3)
C101 C100 H10A 120.0
C99 C100 H10A 120.0
C102 C101 C100 120.0(3)
C102 C101 H10B 120.0
C100 C101 H10B 120.0
C101 C102 C103 120.3(3)
C101 C102 H10C 119.9
C103 C102 H10C 119.9
C102 C103 C104 120.0(3)
C102 C103 H10D 120.0
C104 C103 H10D 120.0
C103 C104 C99 120.2(2)
C103 C104 H10E 119.9
C99 C104 H10E 119.9
C51 C105 C47 121.7(3)
C51 C105 H10F 119.2
C47 C105 H10F 119.2
C900 O900 H900 109.5
O900 C900 H90B 109.5
O900 C900 H90C 109.5
H90B C900 H90C 109.5
O900 C900 H90D 109.5
H90B C900 H90D 109.5
H90C C900 H90D 109.5
C700 O700 H700 109.5
C800 O800 H800 109.5
O800 C800 H80A 109.5
O800 C800 H80B 109.5
H80A C800 H80B 109.5
O800 C800 H80C 109.5
H80A C800 H80C 109.5
H80B C800 H80C 109.5
O700 C700 H70A 109.5
O700 C700 H70B 109.5
H70A C700 H70B 109.5
O700 C700 H70C 109.5
H70A C700 H70C 109.5
H70B C700 H70C 109.5
O1 S1 O2 116.37(16)
O1 S1 O3 114.08(14)
O2 S1 O3 114.01(14)
O1 S1 C106 103.36(14)
O2 S1 C106 103.40(13)
O3 S1 C106 103.34(13)
F2 C106 F1 107.7(2)
F2 C106 F3 107.4(2)
F1 C106 F3 107.4(3)
F2 C106 S1 111.5(2)
F1 C106 S1 111.7(2)
F3 C106 S1 111.0(2)
O5 S2 O4 115.71(14)
O5 S2 O6 114.99(15)
O4 S2 O6 115.61(14)
O5 S2 C107 103.74(17)
O4 S2 C107 102.59(15)
O6 S2 C107 101.22(17)
F4 C107 F6 108.4(3)
F4 C107 F5 107.8(3)
F6 C107 F5 107.8(3)
F4 C107 S2 111.9(3)
F6 C107 S2 110.0(3)
F5 C107 S2 110.8(3)
O7 S3 O8 114.5(3)
O7 S3 O9 117.4(2)
O8 S3 O9 114.6(3)
O7 S3 C108 102.85(19)
O8 S3 C108 102.1(2)
O9 S3 C108 102.4(2)
F9 C108 F8 107.3(3)
F9 C108 F7 106.7(3)
F8 C108 F7 105.6(3)
F9 C108 S3 112.4(3)
F8 C108 S3 111.9(3)
F7 C108 S3 112.5(2)
O9' S3' O7' 117.9(14)
O9' S3' O8' 120.1(14)
O7' S3' O8' 112.3(11)
O9' S3' C118 105.0(10)
O7' S3' C118 100.8(9)
O8' S3' C118 95.1(8)
F9' C118 F7' 125.7(18)
F9' C118 F8' 118.9(17)
F7' C118 F8' 98.3(14)
F9' C118 S3' 101.0(11)
F7' C118 S3' 108.1(10)
F8' C118 S3' 102.7(10)

loop_
_geom_bond_atom_site_label_1
_geom_bond_atom_site_label_2
_geom_bond_distance
Yb1 N9 2.448(2)
Yb1 N15 2.451(2)
Yb1 N8 2.455(2)
Yb1 N12 2.460(2)
Yb1 N1 2.4723(19)
Yb1 N19 2.488(2)
Yb1 N2 2.489(2)
Yb1 N16 2.490(2)
Yb1 N5 2.518(2)
N1 C1 1.339(3)
N1 C5 1.345(3)
N2 C6 1.326(3)
N2 N3 1.348(3)
N3 C8 1.324(3)
N4 C7 1.324(3)
N4 C6 1.337(3)
N5 C9 1.330(3)
N5 N7 1.344(3)
N6 C10 1.327(3)
N6 C9 1.334(3)
N7 C11 1.333(3)
N8 C40 1.345(3)
N8 C36 1.348(3)
N9 C41 1.336(3)
N9 N10 1.345(3)
N10 C42 1.328(3)
N11 C43 1.329(3)
N11 C41 1.331(3)
N12 C44 1.331(3)
N12 N13 1.348(3)
N13 C46 1.331(3)
N14 C45 1.329(3)
N14 C44 1.335(3)
N15 C70 1.341(3)
N15 C74 1.343(3)
N16 C75 1.336(3)
N16 N17 1.344(3)
N17 C77 1.329(3)
N18 C76 1.325(3)
N18 C75 1.335(3)
N19 C78 1.332(3)
N19 N20 1.346(3)
N20 C79 1.332(3)
N21 C80 1.322(3)
N21 C78 1.339(3)
C1 C2 1.388(3)
C1 C9 1.475(3)
C2 C3 1.379(4)
C2 H2A 0.9500
C3 C4 1.379(4)
C3 H3A 0.9500
C4 C5 1.387(3)
C4 H4A 0.9500
C5 C6 1.478(3)
C7 C8 1.427(3)
C7 C12 1.488(4)
C8 C18 1.483(3)
C10 C11 1.433(3)
C10 C24 1.474(3)
C11 C30 1.485(3)
C12 C17 1.388(4)
C12 C13 1.390(4)
C13 C14 1.384(4)
C13 H13A 0.9500
C14 C15 1.385(5)
C14 H14A 0.9500
C15 C16 1.373(5)
C15 H15A 0.9500
C16 C17 1.398(4)
C16 H16A 0.9500
C17 H17A 0.9500
C18 C19 1.388(4)
C18 C23 1.396(4)
C19 C20 1.394(4)
C19 H19A 0.9500
C20 C21 1.384(4)
C20 H20A 0.9500
C21 C22 1.386(4)
C21 H21A 0.9500
C22 C23 1.386(4)
C22 H22A 0.9500
C23 H23A 0.9500
C24 C29 1.397(4)
C24 C25 1.399(4)
C25 C26 1.381(4)
C25 H25A 0.9500
C26 C27 1.381(4)
C26 H26A 0.9500
C27 C28 1.387(4)
C27 H27A 0.9500
C28 C29 1.384(4)
C28 H28A 0.9500
C29 H29A 0.9500
C30 C31 1.393(4)
C30 C35 1.394(4)
C31 C32 1.388(4)
C31 H31A 0.9500
C32 C33 1.390(4)
C32 H32A 0.9500
C33 C34 1.383(4)
C33 H33A 0.9500
C34 C35 1.388(4)
C34 H34A 0.9500
C35 H35A 0.9500
C36 C37 1.384(4)
C36 C41 1.473(3)
C37 C38 1.382(4)
C37 H37A 0.9500
C38 C39 1.384(4)
C38 H38A 0.9500
C39 C40 1.387(4)
C39 H39A 0.9500
C40 C44 1.475(3)
C42 C43 1.418(4)
C42 C47 1.490(4)
C43 C52 1.470(3)
C45 C46 1.423(3)
C45 C64 1.475(3)
C46 C58 1.478(3)
C47 C48 1.379(4)
C47 C105 1.405(4)
C48 C49 1.430(5)
C48 H48A 0.9500
C49 C50 1.354(5)
C49 H49A 0.9500
C50 C51 1.369(5)
C50 H50A 0.9500
C51 C105 1.379(4)
C51 H51A 0.9500
C52 C57 1.391(4)
C52 C53 1.399(4)
C53 C54 1.397(4)
C53 H53A 0.9500
C54 C55 1.373(5)
C54 H54A 0.9500
C55 C56 1.391(5)
C55 H55A 0.9500
C56 C57 1.388(4)
C56 H56A 0.9500
C57 H57A 0.9500
C58 C59 1.391(4)
C58 C63 1.403(3)
C59 C60 1.389(4)
C59 H59A 0.9500
C60 C61 1.387(4)
C60 H60A 0.9500
C61 C62 1.384(4)
C61 H61A 0.9500
C62 C63 1.386(4)
C62 H62A 0.9500
C63 H63A 0.9500
C64 C69 1.391(4)
C64 C65 1.393(4)
C65 C66 1.390(4)
C65 H65A 0.9500
C66 C67 1.379(4)
C66 H66A 0.9500
C67 C68 1.387(4)
C67 H67A 0.9500
C68 C69 1.386(4)
C68 H68A 0.9500
C69 H69A 0.9500
C70 C71 1.389(4)
C70 C78 1.474(3)
C71 C72 1.382(4)
C71 H71A 0.9500
C72 C73 1.381(4)
C72 H72A 0.9500
C73 C74 1.386(4)
C73 H73A 0.9500
C74 C75 1.469(3)
C76 C77 1.426(3)
C76 C81 1.480(3)
C77 C87 1.483(3)
C79 C80 1.431(3)
C79 C99 1.480(3)
C80 C93 1.482(3)
C81 C82 1.397(4)
C81 C86 1.395(4)
C82 C83 1.384(4)
C82 H82A 0.9500
C83 C84 1.382(4)
C83 H83A 0.9500
C84 C85 1.391(4)
C84 H84A 0.9500
C85 C86 1.386(4)
C85 H85A 0.9500
C86 H86A 0.9500
C87 C88 1.389(4)
C87 C92 1.397(4)
C88 C89 1.388(4)
C88 H88A 0.9500
C89 C90 1.389(5)
C89 H89A 0.9500
C90 C91 1.374(4)
C90 H90A 0.9500
C91 C92 1.384(4)
C91 H91A 0.9500
C92 H92A 0.9500
C93 C94 1.394(4)
C93 C98 1.397(3)
C94 C95 1.384(4)
C94 H94A 0.9500
C95 C96 1.382(4)
C95 H95A 0.9500
C96 C97 1.376(4)
C96 H96A 0.9500
C97 C98 1.386(4)
C97 H97A 0.9500
C98 H98A 0.9500
C99 C104 1.391(4)
C99 C100 1.397(3)
C100 C101 1.390(4)
C100 H10A 0.9500
C101 C102 1.385(4)
C101 H10B 0.9500
C102 C103 1.386(4)
C102 H10C 0.9500
C103 C104 1.390(4)
C103 H10D 0.9500
C104 H10E 0.9500
C105 H10F 0.9500
O900 C900 1.436(4)
O900 H900 0.8400
C900 H90B 0.9800
C900 H90C 0.9800
C900 H90D 0.9800
O700 C700 1.403(4)
O700 H700 0.8400
O800 C800 1.386(5)
O800 H800 0.8400
C800 H80A 0.9800
C800 H80B 0.9800
C800 H80C 0.9800
C700 H70A 0.9800
C700 H70B 0.9800
C700 H70C 0.9800
S1 O1 1.429(2)
S1 O2 1.436(2)
S1 O3 1.443(2)
S1 C106 1.821(3)
F1 C106 1.334(4)
F2 C106 1.328(3)
F3 C106 1.334(3)
S2 O5 1.431(2)
S2 O4 1.436(2)
S2 O6 1.441(2)
S2 C107 1.839(4)
F4 C107 1.316(4)
F5 C107 1.340(5)
F6 C107 1.326(4)
S3 O7 1.436(3)
S3 O8 1.441(3)
S3 O9 1.479(3)
S3 C108 1.829(4)
F7 C108 1.336(5)
F8 C108 1.329(5)
F9 C108 1.328(4)
S3' O9' 1.369(14)
S3' O7' 1.416(13)
S3' O8' 1.581(14)
S3' C118 1.897(13)
F7' C118 1.434(16)
F8' C118 1.490(16)
F9' C118 1.382(16)
